data_7039480
loop_
_publ_author_name
'Farrell, Kevin'
'M\"uller-Bunz, Helge'
'Albrecht, Martin'

_publ_section_title
;
 Versatile bonding and coordination modes of ditriazolylidene ligands in
 rhodium(iii) and iridium(iii) complexes.
;
_journal_issue 40
_journal_name_full 'Dalton transactions (Cambridge, England : 2003)'
_journal_page_first 15859
_journal_page_last 15871
_journal_paper_doi 10.1039/c6dt01760f
_journal_volume 45
_journal_year 2016
_chemical_formula_moiety 'C30 H34 N6 O Rh, B F4'
_chemical_formula_sum 'C30 H34 B F4 N6 O Rh'
_chemical_formula_weight 684.35
_chemical_name_systematic
; 
 ? 
;
_space_group_IT_number 14
_symmetry_cell_setting monoclinic
_symmetry_space_group_name_Hall '-P 2yn'
_symmetry_space_group_name_H-M 'P 1 21/n 1'
_atom_sites_solution_hydrogens geom
_atom_sites_solution_primary direct
_atom_sites_solution_secondary difmap
_audit_creation_method SHELXL-97
_audit_update_record
;
2016-05-03 deposited with the CCDC.
2016-06-03 downloaded from the CCDC.
;
_cell_angle_alpha 90.00
_cell_angle_beta 112.792(3)
_cell_angle_gamma 90.00
_cell_formula_units_Z 4
_cell_length_a 10.3886(3)
_cell_length_b 23.2899(4)
_cell_length_c 12.8981(3)
_cell_measurement_reflns_used 33650
_cell_measurement_temperature 100(2)
_cell_measurement_theta_max 29.3440
_cell_measurement_theta_min 3.1110
_cell_volume 2877.02(13)
_computing_cell_refinement
; 
CrysAlisPro, Agilent Technologies, 
Version 1.171.36.24a (release 19-12-2012 CrysAlis171 .NET) 
(compiled Dec 19 2012,11:08:27) 
;
_computing_data_collection
; 
CrysAlisPro, Agilent Technologies, 
Version 1.171.36.24a (release 19-12-2012 CrysAlis171 .NET) 
(compiled Dec 19 2012,11:08:27) 
;
_computing_data_reduction
; 
CrysAlisPro, Agilent Technologies, 
Version 1.171.36.24a (release 19-12-2012 CrysAlis171 .NET) 
(compiled Dec 19 2012,11:08:27) 
;
_computing_structure_refinement 'SHELXL-97 (Sheldrick, 2008)'
_computing_structure_solution 'SHELXS-97 (Sheldrick, 2008)'
_diffrn_ambient_temperature 100(2)
_diffrn_detector_area_resol_mean 10.3196
_diffrn_measured_fraction_theta_full 0.996
_diffrn_measured_fraction_theta_max 0.935
_diffrn_measurement_device_type 'SuperNova, Dual, Cu at zero, Atlas'
_diffrn_measurement_method '\w scans'
_diffrn_radiation_monochromator mirror
_diffrn_radiation_source 'SuperNova (Mo) X-ray Source'
_diffrn_radiation_type MoK\a
_diffrn_radiation_wavelength 0.71073
_diffrn_reflns_av_R_equivalents 0.0488
_diffrn_reflns_av_sigmaI/netI 0.0253
_diffrn_reflns_limit_h_max 14
_diffrn_reflns_limit_h_min -14
_diffrn_reflns_limit_k_max 32
_diffrn_reflns_limit_k_min -32
_diffrn_reflns_limit_l_max 17
_diffrn_reflns_limit_l_min -17
_diffrn_reflns_number 64653
_diffrn_reflns_theta_full 28.00
_diffrn_reflns_theta_max 29.67
_diffrn_reflns_theta_min 2.77
_exptl_absorpt_coefficient_mu 0.656
_exptl_absorpt_correction_T_max 0.933
_exptl_absorpt_correction_T_min 0.903
_exptl_absorpt_correction_type analytical
_exptl_absorpt_process_details
; 
CrysAlisPro, Agilent Technologies, 
Version 1.171.36.24a (release 19-12-2012 CrysAlis171 .NET) 
(compiled Dec 19 2012,11:08:27) 
Analytical numeric absorption correction using a multifaceted crystal 
model based on expressions derived by R.C. Clark & J.S. Reid. 
(Clark, R. C. & Reid, J. S. (1995). Acta Cryst. A51, 887-897) 
;
_exptl_crystal_colour 'clear pale yellow'
_exptl_crystal_density_diffrn 1.580
_exptl_crystal_density_method 'not measured'
_exptl_crystal_description irregular
_exptl_crystal_F_000 1400
_exptl_crystal_recrystallization_method 'Re-crystallisation from solvent'
_exptl_crystal_size_max 0.2225
_exptl_crystal_size_mid 0.1815
_exptl_crystal_size_min 0.1246
_refine_diff_density_max 0.894
_refine_diff_density_min -0.768
_refine_diff_density_rms 0.079
_refine_ls_extinction_method none
_refine_ls_goodness_of_fit_ref 1.221
_refine_ls_hydrogen_treatment constr
_refine_ls_matrix_type full
_refine_ls_number_parameters 395
_refine_ls_number_reflns 7618
_refine_ls_number_restraints 0
_refine_ls_restrained_S_all 1.221
_refine_ls_R_factor_all 0.0402
_refine_ls_R_factor_gt 0.0364
_refine_ls_shift/su_max 0.001
_refine_ls_shift/su_mean 0.000
_refine_ls_structure_factor_coef Fsqd
_refine_ls_weighting_details 'calc w=1/[\s^2^(Fo^2^)+(0.0116P)^2^+4.9109P] where P=(Fo^2^+2Fc^2^)/3'
_refine_ls_weighting_scheme calc
_refine_ls_wR_factor_gt 0.0743
_refine_ls_wR_factor_ref 0.0759
_reflns_number_gt 7092
_reflns_number_total 7618
_reflns_threshold_expression I>2\s(I)
_cod_data_source_file c6dt01760f2.cif
_cod_data_source_block alb301_9
_cod_depositor_comments 'Adding full bibliography for 7039479--7039482.cif.'
_cod_original_cell_volume 2877.01(12)
_cod_original_sg_symbol_H-M 'P 21/n'
_cod_database_code 7039480

loop_
_symmetry_equiv_pos_as_xyz
'x, y, z'
'-x+1/2, y+1/2, -z+1/2'
'-x, -y, -z'
'x-1/2, -y-1/2, z-1/2'

loop_
_atom_site_label
_atom_site_type_symbol
_atom_site_fract_x
_atom_site_fract_y
_atom_site_fract_z
_atom_site_U_iso_or_equiv
_atom_site_adp_type
_atom_site_occupancy
_atom_site_symmetry_multiplicity
_atom_site_calc_flag
_atom_site_refinement_flags
Rh Rh 0.299374(16) 0.107217(7) 0.158377(14) 0.01263(5) Uani 1 1 d .
C1 C 0.3451(2) 0.14681(9) 0.30631(19) 0.0147(4) Uani 1 1 d .
N1 N 0.33762(19) 0.20556(8) 0.30131(16) 0.0155(4) Uani 1 1 d .
C3 C 0.3062(2) 0.23238(10) 0.1957(2) 0.0177(4) Uani 1 1 d .
C4 C 0.2877(2) 0.19200(10) 0.11088(19) 0.0166(4) Uani 1 1 d .
C5 C 0.2575(2) 0.21540(11) 0.0037(2) 0.0217(5) Uani 1 1 d .
H5 H 0.2457 0.1906 -0.0577 0.026 Uiso 1 1 calc R
C6 C 0.2446(3) 0.27460(11) -0.0138(2) 0.0259(5) Uani 1 1 d .
H6 H 0.2212 0.2893 -0.0876 0.031 Uiso 1 1 calc R
C7 C 0.2651(3) 0.31252(11) 0.0742(2) 0.0283(6) Uani 1 1 d .
H7 H 0.2566 0.3527 0.0608 0.034 Uiso 1 1 calc R
C8 C 0.2980(2) 0.29137(10) 0.1816(2) 0.0235(5) Uani 1 1 d .
H8 H 0.3144 0.3164 0.2436 0.028 Uiso 1 1 calc R
N2 N 0.3720(2) 0.23252(8) 0.39897(17) 0.0185(4) Uani 1 1 d .
N3 N 0.40602(19) 0.18941(8) 0.47142(16) 0.0176(4) Uani 1 1 d .
C9 C 0.4424(3) 0.20254(11) 0.5900(2) 0.0244(5) Uani 1 1 d .
H9A H 0.4649 0.2434 0.6032 0.037 Uiso 1 1 calc R
H9B H 0.5235 0.1796 0.6360 0.037 Uiso 1 1 calc R
H9C H 0.3631 0.1934 0.6104 0.037 Uiso 1 1 calc R
C2 C 0.3944(2) 0.13686(9) 0.42122(19) 0.0155(4) Uani 1 1 d .
C10 C 0.4434(2) 0.08246(10) 0.48521(19) 0.0170(4) Uani 1 1 d .
H10A H 0.4454 0.0874 0.5621 0.020 Uiso 1 1 calc R
H10B H 0.3760 0.0515 0.4481 0.020 Uiso 1 1 calc R
O O 0.57945(16) 0.06557(7) 0.49277(13) 0.0165(3) Uani 1 1 d .
C11 C 0.5791(2) 0.03927(9) 0.39182(19) 0.0170(4) Uani 1 1 d .
H11A H 0.4877 0.0204 0.3526 0.020 Uiso 1 1 calc R
H11B H 0.6516 0.0090 0.4131 0.020 Uiso 1 1 calc R
C12 C 0.6049(2) 0.07937(9) 0.31154(18) 0.0147(4) Uani 1 1 d .
C13 C 0.5132(2) 0.10573(9) 0.21377(18) 0.0143(4) Uani 1 1 d .
N4 N 0.73653(19) 0.09518(8) 0.32583(16) 0.0170(4) Uani 1 1 d .
C14 C 0.8698(2) 0.07806(12) 0.4149(2) 0.0246(5) Uani 1 1 d .
H14A H 0.8929 0.0388 0.4010 0.037 Uiso 1 1 calc R
H14B H 0.8614 0.0798 0.4880 0.037 Uiso 1 1 calc R
H14C H 0.9437 0.1042 0.4151 0.037 Uiso 1 1 calc R
N5 N 0.73965(19) 0.12949(9) 0.24612(17) 0.0190(4) Uani 1 1 d .
N6 N 0.60379(19) 0.13528(8) 0.17916(16) 0.0156(4) Uani 1 1 d .
C15 C 0.5762(2) 0.16994(10) 0.08031(19) 0.0172(4) Uani 1 1 d .
C16 C 0.5222(3) 0.14358(11) -0.0238(2) 0.0223(5) Uani 1 1 d .
H16 H 0.5019 0.1037 -0.0299 0.027 Uiso 1 1 calc R
C17 C 0.4983(3) 0.17635(12) -0.1191(2) 0.0284(6) Uani 1 1 d .
H17 H 0.4609 0.1589 -0.1914 0.034 Uiso 1 1 calc R
C18 C 0.5287(3) 0.23449(12) -0.1093(2) 0.0288(6) Uani 1 1 d .
H18 H 0.5123 0.2568 -0.1748 0.035 Uiso 1 1 calc R
C19 C 0.5833(3) 0.26031(11) -0.0039(2) 0.0253(5) Uani 1 1 d .
H19 H 0.6036 0.3002 0.0024 0.030 Uiso 1 1 calc R
C20 C 0.6079(2) 0.22789(10) 0.0919(2) 0.0208(5) Uani 1 1 d .
H20 H 0.6459 0.2451 0.1642 0.025 Uiso 1 1 calc R
C21 C 0.2405(2) 0.01209(10) 0.13322(19) 0.0175(4) Uani 1 1 d .
C22 C 0.1496(2) 0.04035(10) 0.17457(19) 0.0180(4) Uani 1 1 d .
C23 C 0.0768(2) 0.08460(10) 0.0957(2) 0.0183(4) Uani 1 1 d .
C24 C 0.1170(2) 0.08028(10) 0.00176(19) 0.0173(4) Uani 1 1 d .
C25 C 0.2217(2) 0.03768(10) 0.02601(19) 0.0168(4) Uani 1 1 d .
C26 C 0.3257(3) -0.04110(10) 0.1790(2) 0.0257(5) Uani 1 1 d .
H26A H 0.3286 -0.0491 0.2544 0.039 Uiso 1 1 calc R
H26B H 0.4209 -0.0352 0.1828 0.039 Uiso 1 1 calc R
H26C H 0.2831 -0.0737 0.1294 0.039 Uiso 1 1 calc R
C27 C 0.1228(3) 0.02519(12) 0.2776(2) 0.0282(6) Uani 1 1 d .
H27A H 0.0299 0.0079 0.2550 0.042 Uiso 1 1 calc R
H27B H 0.1274 0.0600 0.3215 0.042 Uiso 1 1 calc R
H27C H 0.1936 -0.0022 0.3233 0.042 Uiso 1 1 calc R
C28 C -0.0363(3) 0.12241(12) 0.1035(2) 0.0286(6) Uani 1 1 d .
H28A H -0.0458 0.1567 0.0571 0.043 Uiso 1 1 calc R
H28B H -0.0121 0.1339 0.1819 0.043 Uiso 1 1 calc R
H28C H -0.1249 0.1013 0.0765 0.043 Uiso 1 1 calc R
C29 C 0.0468(3) 0.11117(11) -0.1075(2) 0.0255(5) Uani 1 1 d .
H29A H 0.1099 0.1126 -0.1477 0.038 Uiso 1 1 calc R
H29B H 0.0236 0.1503 -0.0930 0.038 Uiso 1 1 calc R
H29C H -0.0388 0.0908 -0.1535 0.038 Uiso 1 1 calc R
C30 C 0.2871(3) 0.01603(11) -0.0516(2) 0.0249(5) Uani 1 1 d .
H30A H 0.2347 -0.0173 -0.0933 0.037 Uiso 1 1 calc R
H30B H 0.3839 0.0048 -0.0077 0.037 Uiso 1 1 calc R
H30C H 0.2854 0.0464 -0.1047 0.037 Uiso 1 1 calc R
B B 0.2024(3) 0.09107(12) 0.6489(2) 0.0201(5) Uani 1 1 d .
F1 F 0.19113(15) 0.09696(7) 0.53774(12) 0.0299(3) Uani 1 1 d .
F2 F 0.19192(17) 0.14460(6) 0.69164(14) 0.0313(4) Uani 1 1 d .
F3 F 0.09774(18) 0.05572(7) 0.65252(14) 0.0366(4) Uani 1 1 d .
F4 F 0.33310(16) 0.06770(7) 0.71259(13) 0.0337(4) Uani 1 1 d .

loop_
_atom_site_aniso_label
_atom_site_aniso_U_11
_atom_site_aniso_U_22
_atom_site_aniso_U_33
_atom_site_aniso_U_23
_atom_site_aniso_U_13
_atom_site_aniso_U_12
Rh 0.01043(8) 0.01403(8) 0.01112(8) 0.00142(6) 0.00165(6) -0.00146(6)
C1 0.0108(9) 0.0139(10) 0.0175(11) 0.0008(8) 0.0035(8) -0.0007(7)
N1 0.0126(8) 0.0150(9) 0.0165(9) 0.0000(7) 0.0028(7) 0.0003(7)
C3 0.0114(10) 0.0176(10) 0.0221(11) 0.0050(9) 0.0043(8) 0.0011(8)
C4 0.0099(9) 0.0183(10) 0.0192(11) 0.0046(9) 0.0030(8) -0.0005(8)
C5 0.0146(10) 0.0266(12) 0.0211(12) 0.0069(10) 0.0039(9) -0.0018(9)
C6 0.0180(11) 0.0291(13) 0.0288(13) 0.0152(11) 0.0073(10) 0.0024(10)
C7 0.0218(12) 0.0199(12) 0.0413(16) 0.0147(11) 0.0103(11) 0.0038(9)
C8 0.0172(11) 0.0165(11) 0.0339(14) 0.0037(10) 0.0068(10) 0.0014(9)
N2 0.0169(9) 0.0167(9) 0.0205(10) -0.0002(8) 0.0057(8) 0.0002(7)
N3 0.0146(9) 0.0191(9) 0.0174(9) -0.0018(7) 0.0042(7) -0.0002(7)
C9 0.0267(12) 0.0267(12) 0.0169(12) -0.0062(10) 0.0053(10) -0.0010(10)
C2 0.0129(10) 0.0163(10) 0.0159(10) -0.0015(8) 0.0041(8) -0.0017(8)
C10 0.0171(10) 0.0192(10) 0.0135(10) 0.0020(8) 0.0046(8) 0.0002(8)
O 0.0157(7) 0.0186(8) 0.0119(7) 0.0001(6) 0.0018(6) 0.0017(6)
C11 0.0183(10) 0.0154(10) 0.0155(10) 0.0002(8) 0.0046(8) 0.0010(8)
C12 0.0131(9) 0.0161(10) 0.0140(10) -0.0033(8) 0.0041(8) -0.0001(8)
C13 0.0130(9) 0.0159(10) 0.0135(10) -0.0021(8) 0.0047(8) -0.0008(8)
N4 0.0123(8) 0.0208(9) 0.0154(9) -0.0025(7) 0.0026(7) 0.0022(7)
C14 0.0125(10) 0.0338(13) 0.0213(12) -0.0015(10) -0.0002(9) 0.0065(9)
N5 0.0114(8) 0.0260(10) 0.0178(9) -0.0040(8) 0.0036(7) -0.0008(7)
N6 0.0116(8) 0.0194(9) 0.0145(9) -0.0015(7) 0.0036(7) -0.0021(7)
C15 0.0141(10) 0.0226(11) 0.0155(11) 0.0005(9) 0.0064(8) -0.0020(8)
C16 0.0244(12) 0.0236(12) 0.0197(12) -0.0038(9) 0.0093(10) -0.0070(9)
C17 0.0326(14) 0.0359(14) 0.0163(12) -0.0030(10) 0.0091(10) -0.0102(11)
C18 0.0292(13) 0.0371(15) 0.0195(12) 0.0036(11) 0.0089(10) -0.0077(11)
C19 0.0234(12) 0.0250(12) 0.0263(13) 0.0010(10) 0.0083(10) -0.0076(10)
C20 0.0172(11) 0.0244(12) 0.0195(11) -0.0039(9) 0.0058(9) -0.0046(9)
C21 0.0138(10) 0.0177(10) 0.0160(11) -0.0015(8) 0.0003(8) -0.0034(8)
C22 0.0165(10) 0.0214(11) 0.0155(11) -0.0035(9) 0.0054(8) -0.0091(8)
C23 0.0118(10) 0.0204(11) 0.0203(11) -0.0035(9) 0.0037(8) -0.0040(8)
C24 0.0129(10) 0.0208(11) 0.0148(11) 0.0004(8) 0.0016(8) -0.0035(8)
C25 0.0127(10) 0.0206(11) 0.0156(11) -0.0027(8) 0.0040(8) -0.0041(8)
C26 0.0242(12) 0.0179(11) 0.0248(13) -0.0009(9) -0.0017(10) -0.0006(9)
C27 0.0296(13) 0.0364(14) 0.0205(12) -0.0046(11) 0.0118(10) -0.0174(11)
C28 0.0173(11) 0.0308(13) 0.0374(15) -0.0097(11) 0.0103(11) -0.0019(10)
C29 0.0218(11) 0.0277(12) 0.0176(11) 0.0027(10) -0.0029(9) -0.0030(10)
C30 0.0216(12) 0.0285(13) 0.0270(13) -0.0085(10) 0.0120(10) -0.0054(10)
B 0.0183(12) 0.0231(13) 0.0170(12) -0.0008(10) 0.0049(10) 0.0029(10)
F1 0.0217(7) 0.0502(10) 0.0168(7) -0.0011(7) 0.0065(6) 0.0022(7)
F2 0.0393(9) 0.0236(7) 0.0311(9) -0.0019(6) 0.0138(7) 0.0062(7)
F3 0.0359(9) 0.0393(9) 0.0332(9) 0.0011(7) 0.0120(7) -0.0146(7)
F4 0.0267(8) 0.0438(9) 0.0226(8) -0.0032(7) 0.0010(6) 0.0156(7)

loop_
_atom_type_symbol
_atom_type_description
_atom_type_scat_dispersion_real
_atom_type_scat_dispersion_imag
_atom_type_scat_source
C C 0.0033 0.0016 'International Tables Vol C Tables 4.2.6.8 and 6.1.1.4'
H H 0.0000 0.0000 'International Tables Vol C Tables 4.2.6.8 and 6.1.1.4'
B B 0.0013 0.0007 'International Tables Vol C Tables 4.2.6.8 and 6.1.1.4'
N N 0.0061 0.0033 'International Tables Vol C Tables 4.2.6.8 and 6.1.1.4'
O O 0.0106 0.0060 'International Tables Vol C Tables 4.2.6.8 and 6.1.1.4'
F F 0.0171 0.0103 'International Tables Vol C Tables 4.2.6.8 and 6.1.1.4'
Rh Rh -1.1178 0.9187 'International Tables Vol C Tables 4.2.6.8 and 6.1.1.4'

loop_
_geom_angle_atom_site_label_1
_geom_angle_atom_site_label_2
_geom_angle_atom_site_label_3
_geom_angle
C1 Rh C13 81.43(8)
C1 Rh C4 78.86(9)
C13 Rh C4 92.92(8)
C1 Rh C23 106.76(9)
C13 Rh C23 165.06(9)
C4 Rh C23 100.85(8)
C1 Rh C24 141.91(9)
C13 Rh C24 136.58(8)
C4 Rh C24 93.90(8)
C23 Rh C24 37.39(9)
C1 Rh C25 158.66(9)
C13 Rh C25 105.78(8)
C4 Rh C25 119.97(9)
C23 Rh C25 62.22(8)
C24 Rh C25 36.47(8)
C1 Rh C22 98.41(9)
C13 Rh C22 130.14(9)
C4 Rh C22 136.33(9)
C23 Rh C22 37.59(8)
C24 Rh C22 61.56(8)
C25 Rh C22 61.38(8)
C1 Rh C21 122.17(9)
C13 Rh C21 103.09(8)
C4 Rh C21 154.92(8)
C23 Rh C21 62.00(8)
C24 Rh C21 61.22(8)
C25 Rh C21 37.09(8)
C22 Rh C21 36.17(8)
N1 C1 C2 101.98(19)
N1 C1 Rh 115.24(16)
C2 C1 Rh 142.55(17)
N2 N1 C1 115.99(19)
N2 N1 C3 125.53(19)
C1 N1 C3 118.24(19)
C8 C3 C4 125.6(2)
C8 C3 N1 122.9(2)
C4 C3 N1 111.50(19)
C3 C4 C5 114.8(2)
C3 C4 Rh 115.98(16)
C5 C4 Rh 129.12(18)
C6 C5 C4 121.0(2)
C6 C5 H5 119.5
C4 C5 H5 119.5
C7 C6 C5 121.4(2)
C7 C6 H6 119.3
C5 C6 H6 119.3
C8 C7 C6 119.5(2)
C8 C7 H7 120.2
C6 C7 H7 120.2
C7 C8 C3 117.6(3)
C7 C8 H8 121.2
C3 C8 H8 121.2
N3 N2 N1 102.21(17)
N2 N3 C2 113.22(19)
N2 N3 C9 118.13(19)
C2 N3 C9 128.6(2)
N3 C9 H9A 109.5
N3 C9 H9B 109.5
H9A C9 H9B 109.5
N3 C9 H9C 109.5
H9A C9 H9C 109.5
H9B C9 H9C 109.5
N3 C2 C1 106.54(19)
N3 C2 C10 123.4(2)
C1 C2 C10 129.7(2)
O C10 C2 112.78(18)
O C10 H10A 109.0
C2 C10 H10A 109.0
O C10 H10B 109.0
C2 C10 H10B 109.0
H10A C10 H10B 107.8
C10 O C11 113.51(16)
O C11 C12 115.04(18)
O C11 H11A 108.5
C12 C11 H11A 108.5
O C11 H11B 108.5
C12 C11 H11B 108.5
H11A C11 H11B 107.5
N4 C12 C13 107.60(19)
N4 C12 C11 121.12(19)
C13 C12 C11 131.3(2)
N6 C13 C12 101.60(18)
N6 C13 Rh 131.59(16)
C12 C13 Rh 126.15(16)
N5 N4 C12 112.83(18)
N5 N4 C14 118.41(19)
C12 N4 C14 128.8(2)
N4 C14 H14A 109.5
N4 C14 H14B 109.5
H14A C14 H14B 109.5
N4 C14 H14C 109.5
H14A C14 H14C 109.5
H14B C14 H14C 109.5
N4 N5 N6 103.04(18)
N5 N6 C13 114.94(19)
N5 N6 C15 115.05(18)
C13 N6 C15 129.98(18)
C16 C15 C20 121.9(2)
C16 C15 N6 118.5(2)
C20 C15 N6 119.6(2)
C15 C16 C17 118.9(2)
C15 C16 H16 120.6
C17 C16 H16 120.6
C18 C17 C16 120.1(2)
C18 C17 H17 120.0
C16 C17 H17 120.0
C17 C18 C19 120.3(2)
C17 C18 H18 119.8
C19 C18 H18 119.8
C20 C19 C18 120.1(2)
C20 C19 H19 120.0
C18 C19 H19 120.0
C15 C20 C19 118.8(2)
C15 C20 H20 120.6
C19 C20 H20 120.6
C22 C21 C25 107.8(2)
C22 C21 C26 127.8(2)
C25 C21 C26 123.7(2)
C22 C21 Rh 71.13(13)
C25 C21 Rh 70.53(12)
C26 C21 Rh 131.14(15)
C21 C22 C23 108.1(2)
C21 C22 C27 127.2(2)
C23 C22 C27 124.5(2)
C21 C22 Rh 72.70(13)
C23 C22 Rh 68.58(12)
C27 C22 Rh 127.75(16)
C24 C23 C22 107.6(2)
C24 C23 C28 126.2(2)
C22 C23 C28 125.6(2)
C24 C23 Rh 73.60(13)
C22 C23 Rh 73.83(12)
C28 C23 Rh 125.00(16)
C25 C24 C23 108.3(2)
C25 C24 C29 126.7(2)
C23 C24 C29 124.7(2)
C25 C24 Rh 71.95(12)
C23 C24 Rh 69.00(12)
C29 C24 Rh 129.99(16)
C24 C25 C21 107.9(2)
C24 C25 C30 126.6(2)
C21 C25 C30 124.8(2)
C24 C25 Rh 71.57(13)
C21 C25 Rh 72.38(12)
C30 C25 Rh 128.57(16)
C21 C26 H26A 109.5
C21 C26 H26B 109.5
H26A C26 H26B 109.5
C21 C26 H26C 109.5
H26A C26 H26C 109.5
H26B C26 H26C 109.5
C22 C27 H27A 109.5
C22 C27 H27B 109.5
H27A C27 H27B 109.5
C22 C27 H27C 109.5
H27A C27 H27C 109.5
H27B C27 H27C 109.5
C23 C28 H28A 109.5
C23 C28 H28B 109.5
H28A C28 H28B 109.5
C23 C28 H28C 109.5
H28A C28 H28C 109.5
H28B C28 H28C 109.5
C24 C29 H29A 109.5
C24 C29 H29B 109.5
H29A C29 H29B 109.5
C24 C29 H29C 109.5
H29A C29 H29C 109.5
H29B C29 H29C 109.5
C25 C30 H30A 109.5
C25 C30 H30B 109.5
H30A C30 H30B 109.5
C25 C30 H30C 109.5
H30A C30 H30C 109.5
H30B C30 H30C 109.5
F3 B F2 109.9(2)
F3 B F4 110.3(2)
F2 B F4 109.0(2)
F3 B F1 109.8(2)
F2 B F1 109.3(2)
F4 B F1 108.5(2)

loop_
_geom_bond_atom_site_label_1
_geom_bond_atom_site_label_2
_geom_bond_distance
Rh C1 2.004(2)
Rh C13 2.054(2)
Rh C4 2.057(2)
Rh C23 2.198(2)
Rh C24 2.258(2)
Rh C25 2.263(2)
Rh C22 2.267(2)
Rh C21 2.288(2)
C1 N1 1.371(3)
C1 C2 1.387(3)
N1 N2 1.327(3)
N1 C3 1.417(3)
C3 C8 1.384(3)
C3 C4 1.398(3)
C4 C5 1.403(3)
C5 C6 1.395(3)
C5 H5 0.9500
C6 C7 1.389(4)
C6 H6 0.9500
C7 C8 1.382(4)
C7 H7 0.9500
C8 H8 0.9500
N2 N3 1.323(3)
N3 C2 1.368(3)
N3 C9 1.459(3)
C9 H9A 0.9800
C9 H9B 0.9800
C9 H9C 0.9800
C2 C10 1.490(3)
C10 O 1.434(3)
C10 H10A 0.9900
C10 H10B 0.9900
O C11 1.438(3)
C11 C12 1.493(3)
C11 H11A 0.9900
C11 H11B 0.9900
C12 N4 1.358(3)
C12 C13 1.394(3)
C13 N6 1.372(3)
N4 N5 1.312(3)
N4 C14 1.471(3)
C14 H14A 0.9800
C14 H14B 0.9800
C14 H14C 0.9800
N5 N6 1.346(3)
N6 C15 1.441(3)
C15 C16 1.383(3)
C15 C20 1.383(3)
C16 C17 1.385(4)
C16 H16 0.9500
C17 C18 1.385(4)
C17 H17 0.9500
C18 C19 1.390(4)
C18 H18 0.9500
C19 C20 1.384(4)
C19 H19 0.9500
C20 H20 0.9500
C21 C22 1.414(3)
C21 C25 1.448(3)
C21 C26 1.504(3)
C22 C23 1.440(3)
C22 C27 1.501(3)
C23 C24 1.429(3)
C23 C28 1.503(3)
C24 C25 1.415(3)
C24 C29 1.497(3)
C25 C30 1.499(3)
C26 H26A 0.9800
C26 H26B 0.9800
C26 H26C 0.9800
C27 H27A 0.9800
C27 H27B 0.9800
C27 H27C 0.9800
C28 H28A 0.9800
C28 H28B 0.9800
C28 H28C 0.9800
C29 H29A 0.9800
C29 H29B 0.9800
C29 H29C 0.9800
C30 H30A 0.9800
C30 H30B 0.9800
C30 H30C 0.9800
B F3 1.379(3)
B F2 1.384(3)
B F4 1.397(3)
B F1 1.400(3)

loop_
_geom_torsion_atom_site_label_1
_geom_torsion_atom_site_label_2
_geom_torsion_atom_site_label_3
_geom_torsion_atom_site_label_4
_geom_torsion
C13 Rh C1 N1 98.40(17)
C4 Rh C1 N1 3.70(16)
C23 Rh C1 N1 -94.42(17)
C24 Rh C1 N1 -78.3(2)
C25 Rh C1 N1 -149.87(19)
C22 Rh C1 N1 -132.04(16)
C21 Rh C1 N1 -161.47(14)
C13 Rh C1 C2 -74.8(3)
C4 Rh C1 C2 -169.5(3)
C23 Rh C1 C2 92.4(3)
C24 Rh C1 C2 108.5(3)
C25 Rh C1 C2 37.0(4)
C22 Rh C1 C2 54.8(3)
C21 Rh C1 C2 25.4(3)
C2 C1 N1 N2 -2.1(3)
Rh C1 N1 N2 -177.89(14)
C2 C1 N1 C3 172.60(18)
Rh C1 N1 C3 -3.2(3)
N2 N1 C3 C8 -4.9(3)
C1 N1 C3 C8 -179.1(2)
N2 N1 C3 C4 174.1(2)
C1 N1 C3 C4 -0.1(3)
C8 C3 C4 C5 -0.5(3)
N1 C3 C4 C5 -179.44(19)
C8 C3 C4 Rh -177.76(19)
N1 C3 C4 Rh 3.3(2)
C1 Rh C4 C3 -3.85(16)
C13 Rh C4 C3 -84.53(17)
C23 Rh C4 C3 101.30(17)
C24 Rh C4 C3 138.39(17)
C25 Rh C4 C3 165.37(15)
C22 Rh C4 C3 86.70(19)
C21 Rh C4 C3 145.40(19)
C1 Rh C4 C5 179.3(2)
C13 Rh C4 C5 98.6(2)
C23 Rh C4 C5 -75.5(2)
C24 Rh C4 C5 -38.5(2)
C25 Rh C4 C5 -11.5(2)
C22 Rh C4 C5 -90.1(2)
C21 Rh C4 C5 -31.4(3)
C3 C4 C5 C6 -1.4(3)
Rh C4 C5 C6 175.47(18)
C4 C5 C6 C7 1.9(4)
C5 C6 C7 C8 -0.5(4)
C6 C7 C8 C3 -1.3(4)
C4 C3 C8 C7 1.8(4)
N1 C3 C8 C7 -179.3(2)
C1 N1 N2 N3 1.2(2)
C3 N1 N2 N3 -173.1(2)
N1 N2 N3 C2 0.4(2)
N1 N2 N3 C9 -176.30(19)
N2 N3 C2 C1 -1.7(3)
C9 N3 C2 C1 174.6(2)
N2 N3 C2 C10 172.1(2)
C9 N3 C2 C10 -11.7(4)
N1 C1 C2 N3 2.1(2)
Rh C1 C2 N3 175.8(2)
N1 C1 C2 C10 -171.1(2)
Rh C1 C2 C10 2.6(4)
N3 C2 C10 O -97.2(3)
C1 C2 C10 O 75.0(3)
C2 C10 O C11 -78.1(2)
C10 O C11 C12 93.4(2)
O C11 C12 N4 82.1(3)
O C11 C12 C13 -99.6(3)
N4 C12 C13 N6 0.2(2)
C11 C12 C13 N6 -178.3(2)
N4 C12 C13 Rh -171.38(15)
C11 C12 C13 Rh 10.2(3)
C1 Rh C13 N6 -108.8(2)
C4 Rh C13 N6 -30.5(2)
C23 Rh C13 N6 126.7(3)
C24 Rh C13 N6 68.3(2)
C25 Rh C13 N6 91.8(2)
C22 Rh C13 N6 157.38(18)
C21 Rh C13 N6 130.0(2)
C1 Rh C13 C12 60.12(19)
C4 Rh C13 C12 138.4(2)
C23 Rh C13 C12 -64.4(4)
C24 Rh C13 C12 -122.82(19)
C25 Rh C13 C12 -99.3(2)
C22 Rh C13 C12 -33.7(2)
C21 Rh C13 C12 -61.1(2)
C13 C12 N4 N5 -0.1(3)
C11 C12 N4 N5 178.52(19)
C13 C12 N4 C14 -178.7(2)
C11 C12 N4 C14 -0.1(3)
C12 N4 N5 N6 0.0(2)
C14 N4 N5 N6 178.75(19)
N4 N5 N6 C13 0.2(2)
N4 N5 N6 C15 -177.85(18)
C12 C13 N6 N5 -0.2(2)
Rh C13 N6 N5 170.67(16)
C12 C13 N6 C15 177.4(2)
Rh C13 N6 C15 -11.7(4)
N5 N6 C15 C16 112.7(2)
C13 N6 C15 C16 -65.0(3)
N5 N6 C15 C20 -65.5(3)
C13 N6 C15 C20 116.9(3)
C20 C15 C16 C17 -0.5(4)
N6 C15 C16 C17 -178.6(2)
C15 C16 C17 C18 0.2(4)
C16 C17 C18 C19 -0.1(4)
C17 C18 C19 C20 0.3(4)
C16 C15 C20 C19 0.7(4)
N6 C15 C20 C19 178.8(2)
C18 C19 C20 C15 -0.5(4)
C1 Rh C21 C22 55.42(16)
C13 Rh C21 C22 143.45(13)
C4 Rh C21 C22 -88.2(2)
C23 Rh C21 C22 -37.51(13)
C24 Rh C21 C22 -80.24(14)
C25 Rh C21 C22 -117.61(18)
C1 Rh C21 C25 173.03(12)
C13 Rh C21 C25 -98.94(13)
C4 Rh C21 C25 29.4(3)
C23 Rh C21 C25 80.10(14)
C24 Rh C21 C25 37.37(13)
C22 Rh C21 C25 117.61(18)
C1 Rh C21 C26 -68.7(3)
C13 Rh C21 C26 19.3(2)
C4 Rh C21 C26 147.6(2)
C23 Rh C21 C26 -161.7(3)
C24 Rh C21 C26 155.6(3)
C25 Rh C21 C26 118.2(3)
C22 Rh C21 C26 -124.2(3)
C25 C21 C22 C23 -1.6(2)
C26 C21 C22 C23 -172.4(2)
Rh C21 C22 C23 59.69(15)
C25 C21 C22 C27 174.0(2)
C26 C21 C22 C27 3.3(4)
Rh C21 C22 C27 -124.7(2)
C25 C21 C22 Rh -61.33(15)
C26 C21 C22 Rh 127.9(2)
C1 Rh C22 C21 -135.21(13)
C13 Rh C22 C21 -49.35(17)
C4 Rh C22 C21 142.14(15)
C23 Rh C22 C21 118.20(19)
C24 Rh C22 C21 79.23(14)
C25 Rh C22 C21 37.50(13)
C1 Rh C22 C23 106.59(14)
C13 Rh C22 C23 -167.55(13)
C4 Rh C22 C23 23.94(19)
C24 Rh C22 C23 -38.96(13)
C25 Rh C22 C23 -80.70(14)
C21 Rh C22 C23 -118.20(19)
C1 Rh C22 C27 -11.2(2)
C13 Rh C22 C27 74.7(3)
C4 Rh C22 C27 -93.8(2)
C23 Rh C22 C27 -117.8(3)
C24 Rh C22 C27 -156.8(3)
C25 Rh C22 C27 161.5(3)
C21 Rh C22 C27 124.0(3)
C21 C22 C23 C24 4.1(2)
C27 C22 C23 C24 -171.7(2)
Rh C22 C23 C24 66.40(15)
C21 C22 C23 C28 175.9(2)
C27 C22 C23 C28 0.1(4)
Rh C22 C23 C28 -121.8(2)
C21 C22 C23 Rh -62.31(15)
C27 C22 C23 Rh 121.9(2)
C1 Rh C23 C24 163.65(13)
C13 Rh C23 C24 -74.7(4)
C4 Rh C23 C24 82.14(14)
C25 Rh C23 C24 -36.15(13)
C22 Rh C23 C24 -114.43(19)
C21 Rh C23 C24 -78.34(14)
C1 Rh C23 C22 -81.92(15)
C13 Rh C23 C22 39.7(4)
C4 Rh C23 C22 -163.42(14)
C24 Rh C23 C22 114.43(19)
C25 Rh C23 C22 78.28(14)
C21 Rh C23 C22 36.10(13)
C1 Rh C23 C28 40.6(2)
C13 Rh C23 C28 162.2(3)
C4 Rh C23 C28 -40.9(2)
C24 Rh C23 C28 -123.1(3)
C25 Rh C23 C28 -159.2(2)
C22 Rh C23 C28 122.5(3)
C21 Rh C23 C28 158.6(2)
C22 C23 C24 C25 -5.0(2)
C28 C23 C24 C25 -176.7(2)
Rh C23 C24 C25 61.55(15)
C22 C23 C24 C29 168.6(2)
C28 C23 C24 C29 -3.2(4)
Rh C23 C24 C29 -124.9(2)
C22 C23 C24 Rh -66.55(15)
C28 C23 C24 Rh 121.7(2)
C1 Rh C24 C25 -144.51(15)
C13 Rh C24 C25 40.20(19)
C4 Rh C24 C25 138.61(14)
C23 Rh C24 C25 -118.59(19)
C22 Rh C24 C25 -79.42(14)
C21 Rh C24 C25 -38.01(13)
C1 Rh C24 C23 -25.9(2)
C13 Rh C24 C23 158.79(14)
C4 Rh C24 C23 -102.80(14)
C25 Rh C24 C23 118.59(19)
C22 Rh C24 C23 39.17(13)
C21 Rh C24 C23 80.59(14)
C1 Rh C24 C29 92.3(3)
C13 Rh C24 C29 -82.9(3)
C4 Rh C24 C29 15.5(2)
C23 Rh C24 C29 118.3(3)
C25 Rh C24 C29 -123.1(3)
C22 Rh C24 C29 157.4(3)
C21 Rh C24 C29 -161.2(3)
C23 C24 C25 C21 4.0(2)
C29 C24 C25 C21 -169.4(2)
Rh C24 C25 C21 63.70(15)
C23 C24 C25 C30 175.5(2)
C29 C24 C25 C30 2.0(4)
Rh C24 C25 C30 -124.8(2)
C23 C24 C25 Rh -59.70(15)
C29 C24 C25 Rh 126.9(2)
C22 C21 C25 C24 -1.5(2)
C26 C21 C25 C24 169.7(2)
Rh C21 C25 C24 -63.17(15)
C22 C21 C25 C30 -173.1(2)
C26 C21 C25 C30 -1.9(3)
Rh C21 C25 C30 125.2(2)
C22 C21 C25 Rh 61.72(15)
C26 C21 C25 Rh -127.1(2)
C1 Rh C25 C24 100.1(2)
C13 Rh C25 C24 -152.55(13)
C4 Rh C25 C24 -49.60(16)
C23 Rh C25 C24 37.06(13)
C22 Rh C25 C24 79.94(14)
C21 Rh C25 C24 116.51(19)
C1 Rh C25 C21 -16.4(3)
C13 Rh C25 C21 90.95(14)
C4 Rh C25 C21 -166.11(13)
C23 Rh C25 C21 -79.44(14)
C24 Rh C25 C21 -116.51(19)
C22 Rh C25 C21 -36.57(13)
C1 Rh C25 C30 -137.3(2)
C13 Rh C25 C30 -29.9(2)
C4 Rh C25 C30 73.0(2)
C23 Rh C25 C30 159.7(2)
C24 Rh C25 C30 122.6(3)
C22 Rh C25 C30 -157.5(2)
C21 Rh C25 C30 -120.9(3)
